data_4332764
loop_
_publ_author_name
'Ho, Soo Yei'
'Cheng, Eddie Chung-Chin'
'Tiekink, Edward R. T.'
'Yam, Vivian Wing-Wah'

_publ_section_title
;
 Luminescent Phosphine Gold(I) Thiolates:&#x00A0; Correlation between
 Crystal Structure and Photoluminescent Properties in
 [R3PAu{SC(OMe)NC6H4NO2-4}] (R = Et, Cy, Ph) and
 [(Ph2P-R-PPh2){AuSC(OMe)NC6H4NO2-4}2] (R = CH2, (CH2)2, (CH2)3, (CH2)4,
 Fc)
;
_journal_issue 20
_journal_name_full 'Inorganic Chemistry'
_journal_page_first 8165
_journal_page_last 8174
_journal_paper_doi 10.1021/ic0608243
_journal_volume 45
_journal_year 2006
_chemical_formula_sum 'C41 H36 Au2 N4 O6 P2 S2'
_chemical_formula_weight 1200.73
_space_group_IT_number 15
_symmetry_cell_setting monoclinic
_symmetry_space_group_name_Hall '-C 2yc'
_symmetry_space_group_name_H-M 'C 1 2/c 1'
_atom_sites_solution_hydrogens geom
_atom_sites_solution_primary direct
_atom_sites_solution_secondary difmap
_audit_creation_method SHELXL-97
_cell_angle_alpha 90
_cell_angle_beta 115.497(1)
_cell_angle_gamma 90
_cell_formula_units_Z 8
_cell_length_a 27.9440(14)
_cell_length_b 10.8454(6)
_cell_length_c 30.0702(15)
_cell_measurement_reflns_used 5512
_cell_measurement_temperature 223(2)
_cell_measurement_theta_max 26.0
_cell_measurement_theta_min 2.3
_cell_volume 8225.6(7)
_computing_cell_refinement 'SAINT (Bruker, 2000)'
_computing_data_collection 'SMART (Bruker, 2000)'
_computing_data_reduction 'SHELXTL (Bruker, 2000)'
_computing_molecular_graphics 'ORTEPII (Johnson, 1976)'
_computing_publication_material 'SHEXLTL (Bruker, 2000)'
_computing_structure_refinement 'SHELXL-97 (Sheldrick, 1997)'
_computing_structure_solution 'PATTY in DIRDIF92 (Beurskens et al., 1992)'
_diffrn_ambient_temperature 223(2)
_diffrn_measured_fraction_theta_full 0.993
_diffrn_measured_fraction_theta_max 0.993
_diffrn_measurement_device_type 'Bruker AXS SMART CCD'
_diffrn_measurement_method '\w & \f scans'
_diffrn_radiation_monochromator graphite
_diffrn_radiation_source 'fine-focus sealed tube'
_diffrn_radiation_type MoK\a
_diffrn_radiation_wavelength 0.71069
_diffrn_reflns_av_R_equivalents 0.050
_diffrn_reflns_av_sigmaI/netI 0.068
_diffrn_reflns_limit_h_max 23
_diffrn_reflns_limit_h_min -39
_diffrn_reflns_limit_k_max 15
_diffrn_reflns_limit_k_min -15
_diffrn_reflns_limit_l_max 42
_diffrn_reflns_limit_l_min -41
_diffrn_reflns_number 34173
_diffrn_reflns_theta_full 30.1
_diffrn_reflns_theta_max 30.1
_diffrn_reflns_theta_min 1.5
_diffrn_standards_decay_% 0
_diffrn_standards_number 0
_exptl_absorpt_coefficient_mu 7.358
_exptl_absorpt_correction_T_max 1
_exptl_absorpt_correction_T_min 0.409
_exptl_absorpt_correction_type multi-scan
_exptl_absorpt_process_details '(SADABS, Bruker, 2000 & Blessing, 1995)'
_exptl_crystal_colour yellow
_exptl_crystal_density_diffrn 1.939
_exptl_crystal_density_method 'not measured'
_exptl_crystal_description needle
_exptl_crystal_F_000 4624
_exptl_crystal_size_max 0.33
_exptl_crystal_size_mid 0.07
_exptl_crystal_size_min 0.07
_refine_diff_density_max 1.24
_refine_diff_density_min -1.61
_refine_diff_density_rms 0.420
_refine_ls_extinction_method none
_refine_ls_goodness_of_fit_ref 1.01
_refine_ls_hydrogen_treatment constr
_refine_ls_matrix_type full
_refine_ls_number_parameters 516
_refine_ls_number_reflns 11974
_refine_ls_number_restraints 0
_refine_ls_restrained_S_all 1.01
_refine_ls_R_factor_all 0.073
_refine_ls_R_factor_gt 0.036
_refine_ls_shift/su_max <0.001
_refine_ls_shift/su_mean 0.000
_refine_ls_structure_factor_coef Fsqd
_refine_ls_weighting_details 'calc w=1/[\s^2^(Fo^2^)+(0.0505P)^2^] where P=(Fo^2^+2Fc^2^)/3'
_refine_ls_weighting_scheme calc
_refine_ls_wR_factor_gt 0.079
_refine_ls_wR_factor_ref 0.112
_reflns_number_gt 7797
_reflns_number_total 11974
_reflns_threshold_expression I>2\s(I)
_cod_data_source_file ic0608243sup4.cif
_cod_data_source_block dppm[Au(SC(OMe)=NC6H4NO2-p)]2
_cod_original_sg_symbol_H-M C2/c
_cod_database_code 4332764

loop_
_symmetry_equiv_pos_as_xyz
'x, y, z'
'-x, y, -z+1/2'
'x+1/2, y+1/2, z'
'-x+1/2, y+1/2, -z+1/2'
'-x, -y, -z'
'x, -y, z-1/2'
'-x+1/2, -y+1/2, -z'
'x+1/2, -y+1/2, z-1/2'

loop_
_atom_site_label
_atom_site_type_symbol
_atom_site_fract_x
_atom_site_fract_y
_atom_site_fract_z
_atom_site_U_iso_or_equiv
_atom_site_adp_type
_atom_site_occupancy
_atom_site_symmetry_multiplicity
_atom_site_calc_flag
_atom_site_refinement_flags
Au1 Au 0.140788(9) -0.09940(2) 0.092514(8) 0.03079(7) Uani 1 1 d .
Au1A Au 0.066398(8) 0.097209(19) 0.016777(7) 0.02614(6) Uani 1 1 d .
S1 S 0.14806(7) -0.21755(15) 0.03178(6) 0.0413(4) Uani 1 1 d .
S1A S 0.03595(6) -0.00526(14) -0.05740(5) 0.0350(3) Uani 1 1 d .
P1 P 0.13750(6) 0.00163(12) 0.15707(5) 0.0256(3) Uani 1 1 d .
P1A P 0.09832(6) 0.21489(13) 0.08514(5) 0.0248(3) Uani 1 1 d .
O1 O 0.24062(17) -0.2469(4) 0.10677(15) 0.0395(10) Uani 1 1 d .
O2 O 0.0895(3) -0.7316(7) -0.1316(2) 0.099(2) Uani 1 1 d .
O3 O 0.1031(6) -0.5857(7) -0.1685(3) 0.192(6) Uani 1 1 d .
O1A O 0.13193(17) 0.0684(4) -0.03813(16) 0.0384(10) Uani 1 1 d .
O2A O -0.0652(3) -0.4615(6) -0.2305(3) 0.111(3) Uani 1 1 d .
O3A O -0.1080(2) -0.3020(6) -0.2661(2) 0.0818(19) Uani 1 1 d .
N1 N 0.2239(2) -0.3876(4) 0.04680(19) 0.0408(13) Uani 1 1 d .
N2 N 0.1071(3) -0.6328(7) -0.1318(3) 0.074(2) Uani 1 1 d .
N1A N 0.0959(2) -0.0530(6) -0.1058(2) 0.0496(15) Uani 1 1 d .
N2A N -0.0688(3) -0.3519(6) -0.2363(2) 0.0555(16) Uani 1 1 d .
C1 C 0.2084(2) -0.2951(5) 0.0627(2) 0.0306(12) Uani 1 1 d .
C2 C 0.1924(3) -0.4436(6) 0.0015(2) 0.0391(15) Uani 1 1 d .
C3 C 0.1669(3) -0.5528(7) 0.0006(2) 0.0466(17) Uani 1 1 d .
H3 H 0.1683 -0.5851 0.0301 0.056 Uiso 1 1 calc R
C4 C 0.1393(3) -0.6150(7) -0.0427(3) 0.0511(18) Uani 1 1 d .
H4 H 0.1220 -0.6895 -0.0430 0.061 Uiso 1 1 calc R
C5 C 0.1376(3) -0.5666(6) -0.0854(3) 0.0499(19) Uani 1 1 d .
C6 C 0.1631(4) -0.4597(7) -0.0855(3) 0.073(3) Uani 1 1 d .
H6 H 0.1617 -0.4284 -0.1152 0.088 Uiso 1 1 calc R
C7 C 0.1907(4) -0.3982(6) -0.0422(3) 0.062(2) Uani 1 1 d .
H7 H 0.2086 -0.3248 -0.0422 0.074 Uiso 1 1 calc R
C8 C 0.2900(3) -0.3116(6) 0.1333(2) 0.0488(17) Uani 1 1 d .
H8A H 0.2827 -0.3949 0.1405 0.073 Uiso 1 1 calc R
H8B H 0.3109 -0.2688 0.1639 0.073 Uiso 1 1 calc R
H8C H 0.3096 -0.3146 0.1134 0.073 Uiso 1 1 calc R
C1A C 0.0918(3) -0.0006(6) -0.0703(2) 0.0378(14) Uani 1 1 d .
C2A C 0.0540(3) -0.1279(6) -0.1390(2) 0.0411(16) Uani 1 1 d .
C3A C 0.0562(3) -0.2516(7) -0.1318(3) 0.065(2) Uani 1 1 d .
H3A H 0.0846 -0.2865 -0.1046 0.077 Uiso 1 1 calc R
C4A C 0.0169(3) -0.3260(7) -0.1642(3) 0.063(2) Uani 1 1 d .
H4A H 0.0186 -0.4118 -0.1593 0.075 Uiso 1 1 calc R
C5A C -0.0248(3) -0.2754(6) -0.2038(2) 0.0424(16) Uani 1 1 d .
C6A C -0.0267(3) -0.1513(6) -0.2119(2) 0.0404(15) Uani 1 1 d .
H6A H -0.0550 -0.1169 -0.2393 0.049 Uiso 1 1 calc R
C7A C 0.0135(3) -0.0759(6) -0.1792(2) 0.0417(16) Uani 1 1 d .
H7A H 0.0129 0.0095 -0.1847 0.050 Uiso 1 1 calc R
C8A C 0.1804(3) 0.0652(9) -0.0451(3) 0.076(3) Uani 1 1 d .
H8A1 H 0.1931 -0.0190 -0.0419 0.114 Uiso 1 1 calc R
H8A2 H 0.2072 0.1163 -0.0204 0.114 Uiso 1 1 calc R
H8A3 H 0.1731 0.0961 -0.0777 0.114 Uiso 1 1 calc R
C9 C 0.0960(2) 0.1417(5) 0.13918(19) 0.0244(11) Uani 1 1 d .
H9A H 0.0593 0.1200 0.1317 0.029 Uiso 1 1 calc R
H9B H 0.1087 0.2001 0.1668 0.029 Uiso 1 1 calc R
C10 C 0.1080(2) -0.0906(5) 0.1891(2) 0.0346(13) Uani 1 1 d .
C11 C 0.1192(3) -0.0764(6) 0.2385(2) 0.0450(17) Uani 1 1 d .
H11 H 0.1436 -0.0165 0.2578 0.054 Uiso 1 1 calc R
C12 C 0.0938(3) -0.1522(8) 0.2591(3) 0.060(2) Uani 1 1 d .
H12 H 0.1014 -0.1431 0.2926 0.072 Uiso 1 1 calc R
C13 C 0.0583(3) -0.2390(8) 0.2318(4) 0.068(3) Uani 1 1 d .
H13 H 0.0418 -0.2896 0.2465 0.082 Uiso 1 1 calc R
C14 C 0.0463(3) -0.2532(7) 0.1822(3) 0.065(2) Uani 1 1 d .
H14 H 0.0218 -0.3132 0.1632 0.078 Uiso 1 1 calc R
C15 C 0.0707(3) -0.1783(6) 0.1612(3) 0.0497(18) Uani 1 1 d .
H15 H 0.0622 -0.1865 0.1275 0.060 Uiso 1 1 calc R
C16 C 0.2028(2) 0.0485(5) 0.2021(2) 0.0282(12) Uani 1 1 d .
C17 C 0.2468(2) -0.0007(5) 0.1979(2) 0.0379(14) Uani 1 1 d .
H17 H 0.2420 -0.0555 0.1721 0.045 Uiso 1 1 calc R
C18 C 0.2975(3) 0.0309(6) 0.2318(3) 0.0455(16) Uani 1 1 d .
H18 H 0.3271 -0.0018 0.2286 0.055 Uiso 1 1 calc R
C19 C 0.3048(3) 0.1086(6) 0.2694(3) 0.0491(18) Uani 1 1 d .
H19 H 0.3393 0.1287 0.2924 0.059 Uiso 1 1 calc R
C20 C 0.2615(3) 0.1591(6) 0.2742(2) 0.0463(17) Uani 1 1 d .
H20 H 0.2669 0.2128 0.3005 0.056 Uiso 1 1 calc R
C21 C 0.2111(3) 0.1305(6) 0.2408(2) 0.0359(14) Uani 1 1 d .
H21 H 0.1819 0.1661 0.2437 0.043 Uiso 1 1 calc R
C22 C 0.0628(2) 0.3587(5) 0.0775(2) 0.0309(13) Uani 1 1 d .
C23 C 0.0092(3) 0.3507(6) 0.0624(3) 0.0483(18) Uani 1 1 d .
H23 H -0.0068 0.2727 0.0579 0.058 Uiso 1 1 calc R
C24 C -0.0221(3) 0.4568(6) 0.0535(3) 0.057(2) Uani 1 1 d .
H24 H -0.0586 0.4502 0.0448 0.068 Uiso 1 1 calc R
C25 C 0.0008(4) 0.5696(6) 0.0575(3) 0.055(2) Uani 1 1 d .
H25 H -0.0200 0.6414 0.0508 0.066 Uiso 1 1 calc R
C26 C 0.0547(4) 0.5785(6) 0.0714(3) 0.057(2) Uani 1 1 d .
H26 H 0.0703 0.6565 0.0737 0.068 Uiso 1 1 calc R
C27 C 0.0861(3) 0.4732(5) 0.0820(2) 0.0447(16) Uani 1 1 d .
H27 H 0.1229 0.4799 0.0922 0.054 Uiso 1 1 calc R
C28 C 0.1683(2) 0.2500(5) 0.1058(2) 0.0293(12) Uani 1 1 d .
C29 C 0.1958(3) 0.3204(6) 0.1476(2) 0.0414(16) Uani 1 1 d .
H29 H 0.1778 0.3551 0.1648 0.050 Uiso 1 1 calc R
C30 C 0.2488(3) 0.3395(7) 0.1639(3) 0.054(2) Uani 1 1 d .
H30 H 0.2673 0.3889 0.1917 0.064 Uiso 1 1 calc R
C31 C 0.2752(3) 0.2869(8) 0.1397(3) 0.065(2) Uani 1 1 d .
H31 H 0.3119 0.3000 0.1513 0.078 Uiso 1 1 calc R
C32 C 0.2489(3) 0.2143(8) 0.0984(3) 0.058(2) Uani 1 1 d .
H32 H 0.2676 0.1779 0.0822 0.070 Uiso 1 1 calc R
C33 C 0.1952(2) 0.1961(6) 0.0813(2) 0.0388(14) Uani 1 1 d .
H33 H 0.1768 0.1474 0.0532 0.047 Uiso 1 1 calc R

loop_
_atom_site_aniso_label
_atom_site_aniso_U_11
_atom_site_aniso_U_22
_atom_site_aniso_U_33
_atom_site_aniso_U_23
_atom_site_aniso_U_13
_atom_site_aniso_U_12
Au1 0.03121(14) 0.02801(12) 0.03406(13) -0.00655(9) 0.01492(11) -0.00014(9)
Au1A 0.02538(12) 0.03027(11) 0.02321(11) -0.00258(8) 0.01087(9) -0.00229(9)
S1 0.0402(10) 0.0419(9) 0.0360(8) -0.0115(7) 0.0110(7) 0.0092(7)
S1A 0.0265(8) 0.0482(9) 0.0305(7) -0.0123(7) 0.0125(7) -0.0091(7)
P1 0.0247(8) 0.0272(7) 0.0268(7) 0.0003(6) 0.0129(6) 0.0009(6)
P1A 0.0268(8) 0.0266(7) 0.0233(7) -0.0007(5) 0.0129(6) -0.0031(6)
O1 0.039(3) 0.041(2) 0.033(2) -0.0076(18) 0.010(2) 0.004(2)
O2 0.098(6) 0.113(6) 0.079(5) -0.046(4) 0.031(4) -0.043(5)
O3 0.373(18) 0.093(6) 0.045(4) -0.023(4) 0.029(7) -0.042(7)
O1A 0.027(2) 0.054(3) 0.039(2) -0.016(2) 0.019(2) -0.012(2)
O2A 0.089(5) 0.064(4) 0.119(6) -0.019(4) -0.014(4) -0.015(4)
O3A 0.039(3) 0.092(4) 0.079(4) 0.005(4) -0.008(3) -0.007(3)
N1 0.055(4) 0.033(3) 0.031(3) -0.004(2) 0.015(3) 0.010(3)
N2 0.088(6) 0.058(4) 0.053(5) -0.027(4) 0.009(4) 0.007(4)
N1A 0.050(4) 0.064(4) 0.045(3) -0.024(3) 0.030(3) -0.017(3)
N2A 0.041(4) 0.063(4) 0.053(4) -0.013(3) 0.011(3) -0.011(3)
C1 0.032(3) 0.030(3) 0.029(3) 0.002(2) 0.012(3) -0.001(3)
C2 0.049(4) 0.035(3) 0.034(3) -0.004(3) 0.019(3) 0.015(3)
C3 0.055(5) 0.055(4) 0.037(4) -0.009(3) 0.026(4) -0.006(4)
C4 0.048(5) 0.053(4) 0.060(5) -0.014(4) 0.031(4) -0.007(3)
C5 0.056(5) 0.046(4) 0.039(4) -0.015(3) 0.013(4) 0.014(3)
C6 0.134(9) 0.040(4) 0.039(4) -0.006(3) 0.030(5) -0.004(5)
C7 0.104(7) 0.039(4) 0.038(4) -0.003(3) 0.027(4) -0.010(4)
C8 0.050(5) 0.062(4) 0.027(3) -0.002(3) 0.010(3) 0.007(4)
C1A 0.038(4) 0.043(3) 0.038(3) 0.000(3) 0.022(3) -0.001(3)
C2A 0.036(4) 0.058(4) 0.037(3) -0.017(3) 0.024(3) -0.011(3)
C3A 0.055(5) 0.055(5) 0.049(4) -0.002(4) -0.011(4) -0.001(4)
C4A 0.062(6) 0.043(4) 0.057(5) -0.007(4) 0.002(4) 0.005(4)
C5A 0.040(4) 0.057(4) 0.032(3) -0.012(3) 0.017(3) -0.002(3)
C6A 0.033(4) 0.058(4) 0.034(3) 0.004(3) 0.018(3) 0.005(3)
C7A 0.043(4) 0.045(4) 0.049(4) -0.003(3) 0.031(4) -0.001(3)
C8A 0.044(5) 0.110(7) 0.093(7) -0.059(6) 0.047(5) -0.032(5)
C9 0.019(3) 0.032(3) 0.023(3) 0.003(2) 0.011(2) 0.003(2)
C10 0.029(3) 0.035(3) 0.038(3) 0.011(3) 0.012(3) 0.009(3)
C11 0.032(4) 0.062(4) 0.040(4) 0.020(3) 0.015(3) 0.010(3)
C12 0.042(5) 0.093(6) 0.054(5) 0.041(4) 0.031(4) 0.020(4)
C13 0.034(4) 0.078(6) 0.098(7) 0.054(5) 0.033(5) 0.010(4)
C14 0.039(5) 0.063(5) 0.086(6) 0.024(4) 0.021(4) -0.010(4)
C15 0.038(4) 0.041(4) 0.069(5) 0.009(3) 0.022(4) -0.007(3)
C16 0.028(3) 0.027(3) 0.028(3) 0.002(2) 0.010(3) -0.002(2)
C17 0.034(4) 0.033(3) 0.042(3) 0.001(3) 0.012(3) 0.001(3)
C18 0.024(3) 0.045(4) 0.060(4) -0.006(3) 0.012(3) -0.004(3)
C19 0.031(4) 0.053(4) 0.047(4) 0.006(3) 0.002(3) -0.009(3)
C20 0.046(4) 0.049(4) 0.037(4) -0.010(3) 0.012(3) -0.013(3)
C21 0.032(4) 0.040(3) 0.031(3) 0.001(3) 0.010(3) 0.003(3)
C22 0.039(4) 0.026(3) 0.027(3) 0.003(2) 0.014(3) 0.004(3)
C23 0.039(4) 0.031(3) 0.072(5) 0.001(3) 0.020(4) 0.001(3)
C24 0.046(5) 0.042(4) 0.082(6) 0.006(4) 0.027(4) 0.009(4)
C25 0.086(7) 0.033(4) 0.057(5) 0.009(3) 0.041(5) 0.019(4)
C26 0.079(6) 0.024(3) 0.076(6) 0.003(3) 0.041(5) -0.001(3)
C27 0.048(4) 0.031(3) 0.059(4) 0.002(3) 0.026(4) -0.007(3)
C28 0.027(3) 0.035(3) 0.029(3) 0.000(2) 0.014(3) -0.008(2)
C29 0.045(4) 0.046(4) 0.033(3) -0.007(3) 0.016(3) -0.016(3)
C30 0.044(5) 0.068(5) 0.037(4) -0.008(3) 0.006(3) -0.027(4)
C31 0.028(4) 0.091(6) 0.069(5) 0.000(5) 0.015(4) -0.022(4)
C32 0.035(4) 0.087(6) 0.059(5) -0.009(4) 0.026(4) -0.016(4)
C33 0.033(4) 0.051(4) 0.035(3) -0.007(3) 0.017(3) -0.010(3)

loop_
_atom_type_symbol
_atom_type_description
_atom_type_scat_dispersion_real
_atom_type_scat_dispersion_imag
_atom_type_scat_source
C C 0.0033 0.0016 'International Tables Vol C Tables 4.2.6.8 and 6.1.1.4'
H H 0.0000 0.0000 'International Tables Vol C Tables 4.2.6.8 and 6.1.1.4'
Au Au -2.0133 8.8022 'International Tables Vol C Tables 4.2.6.8 and 6.1.1.4'
N N 0.0061 0.0033 'International Tables Vol C Tables 4.2.6.8 and 6.1.1.4'
O O 0.0106 0.0060 'International Tables Vol C Tables 4.2.6.8 and 6.1.1.4'
P P 0.1023 0.0942 'International Tables Vol C Tables 4.2.6.8 and 6.1.1.4'
S S 0.1246 0.1234 'International Tables Vol C Tables 4.2.6.8 and 6.1.1.4'

loop_
_geom_angle_atom_site_label_1
_geom_angle_atom_site_label_2
_geom_angle_atom_site_label_3
_geom_angle
P1 Au1 S1 174.56(6)
P1 Au1 Au1A 91.98(4)
S1 Au1 Au1A 93.38(4)
P1A Au1A S1A 173.67(5)
P1A Au1A Au1 81.10(4)
S1A Au1A Au1 103.10(4)
C1 S1 Au1 103.8(2)
C1A S1A Au1A 101.9(2)
C10 P1 C16 107.4(3)
C10 P1 C9 103.7(2)
C16 P1 C9 106.9(3)
C10 P1 Au1 112.6(2)
C16 P1 Au1 112.11(19)
C9 P1 Au1 113.61(17)
C28 P1A C22 108.2(3)
C28 P1A C9 103.3(2)
C22 P1A C9 105.0(2)
C28 P1A Au1A 112.08(18)
C22 P1A Au1A 113.10(19)
C9 P1A Au1A 114.36(18)
C1 O1 C8 115.5(5)
C1A O1A C8A 114.9(5)
C1 N1 C2 122.5(6)
O3 N2 O2 121.8(8)
O3 N2 C5 117.5(8)
O2 N2 C5 120.6(8)
C1A N1A C2A 120.3(6)
O2A N2A O3A 123.2(7)
O2A N2A C5A 118.2(7)
O3A N2A C5A 118.6(7)
N1 C1 O1 119.2(5)
N1 C1 S1 126.0(5)
O1 C1 S1 114.8(4)
C3 C2 C7 118.7(6)
C3 C2 N1 119.6(6)
C7 C2 N1 121.3(6)
C4 C3 C2 121.2(7)
C4 C3 H3 119.4
C2 C3 H3 119.4
C5 C4 C3 118.7(7)
C5 C4 H4 120.7
C3 C4 H4 120.7
C4 C5 C6 121.5(7)
C4 C5 N2 118.4(7)
C6 C5 N2 120.1(7)
C7 C6 C5 119.6(7)
C7 C6 H6 120.2
C5 C6 H6 120.2
C6 C7 C2 120.3(7)
C6 C7 H7 119.8
C2 C7 H7 119.8
O1 C8 H8A 109.5
O1 C8 H8B 109.5
H8A C8 H8B 109.5
O1 C8 H8C 109.5
H8A C8 H8C 109.5
H8B C8 H8C 109.5
N1A C1A O1A 120.4(6)
N1A C1A S1A 126.0(5)
O1A C1A S1A 113.6(4)
C3A C2A C7A 120.7(7)
C3A C2A N1A 119.2(7)
C7A C2A N1A 120.1(6)
C2A C3A C4A 120.1(7)
C2A C3A H3A 119.9
C4A C3A H3A 119.9
C5A C4A C3A 120.1(7)
C5A C4A H4A 120.0
C3A C4A H4A 120.0
C4A C5A C6A 120.3(7)
C4A C5A N2A 120.7(7)
C6A C5A N2A 119.0(6)
C7A C6A C5A 119.6(6)
C7A C6A H6A 120.2
C5A C6A H6A 120.2
C6A C7A C2A 119.2(6)
C6A C7A H7A 120.4
C2A C7A H7A 120.4
O1A C8A H8A1 109.5
O1A C8A H8A2 109.5
H8A1 C8A H8A2 109.5
O1A C8A H8A3 109.5
H8A1 C8A H8A3 109.5
H8A2 C8A H8A3 109.5
P1A C9 P1 110.9(3)
P1A C9 H9A 109.5
P1 C9 H9A 109.5
P1A C9 H9B 109.5
P1 C9 H9B 109.5
H9A C9 H9B 108.0
C15 C10 C11 119.1(6)
C15 C10 P1 116.6(5)
C11 C10 P1 124.2(5)
C10 C11 C12 119.2(7)
C10 C11 H11 120.4
C12 C11 H11 120.4
C13 C12 C11 121.2(7)
C13 C12 H12 119.4
C11 C12 H12 119.4
C12 C13 C14 120.2(7)
C12 C13 H13 119.9
C14 C13 H13 119.9
C13 C14 C15 119.3(8)
C13 C14 H14 120.4
C15 C14 H14 120.4
C10 C15 C14 121.0(7)
C10 C15 H15 119.5
C14 C15 H15 119.5
C21 C16 C17 118.7(6)
C21 C16 P1 123.5(5)
C17 C16 P1 117.8(4)
C16 C17 C18 120.1(6)
C16 C17 H17 119.9
C18 C17 H17 119.9
C19 C18 C17 120.3(7)
C19 C18 H18 119.8
C17 C18 H18 119.8
C18 C19 C20 120.6(6)
C18 C19 H19 119.7
C20 C19 H19 119.7
C19 C20 C21 120.0(6)
C19 C20 H20 120.0
C21 C20 H20 120.0
C16 C21 C20 120.3(6)
C16 C21 H21 119.9
C20 C21 H21 119.9
C23 C22 C27 119.5(6)
C23 C22 P1A 116.7(5)
C27 C22 P1A 123.6(5)
C22 C23 C24 121.1(6)
C22 C23 H23 119.5
C24 C23 H23 119.5
C25 C24 C23 119.4(7)
C25 C24 H24 120.3
C23 C24 H24 120.3
C24 C25 C26 119.9(7)
C24 C25 H25 120.0
C26 C25 H25 120.0
C27 C26 C25 120.6(6)
C27 C26 H26 119.7
C25 C26 H26 119.7
C22 C27 C26 119.4(7)
C22 C27 H27 120.3
C26 C27 H27 120.3
C33 C28 C29 119.8(6)
C33 C28 P1A 118.6(4)
C29 C28 P1A 121.4(5)
C30 C29 C28 120.1(6)
C30 C29 H29 120.0
C28 C29 H29 120.0
C29 C30 C31 120.1(7)
C29 C30 H30 120.0
C31 C30 H30 120.0
C32 C31 C30 121.0(7)
C32 C31 H31 119.5
C30 C31 H31 119.5
C31 C32 C33 119.3(7)
C31 C32 H32 120.3
C33 C32 H32 120.3
C28 C33 C32 119.6(6)
C28 C33 H33 120.2
C32 C33 H33 120.2

loop_
_geom_bond_atom_site_label_1
_geom_bond_atom_site_label_2
_geom_bond_distance
Au1 P1 2.2651(14)
Au1 S1 2.3103(15)
Au1 Au1A 3.1589(3)
Au1A P1A 2.2522(14)
Au1A S1A 2.3023(14)
S1 C1 1.751(6)
S1A C1A 1.763(6)
P1 C10 1.815(6)
P1 C16 1.815(6)
P1 C9 1.845(5)
P1A C28 1.818(6)
P1A C22 1.809(6)
P1A C9 1.834(5)
O1 C1 1.346(7)
O1 C8 1.444(7)
O2 N2 1.181(9)
O3 N2 1.177(11)
O1A C1A 1.349(7)
O1A C8A 1.457(8)
O2A N2A 1.200(8)
O3A N2A 1.204(8)
N1 C1 1.266(7)
N1 C2 1.402(8)
N2 C5 1.472(9)
N1A C1A 1.259(7)
N1A C2A 1.422(8)
N2A C5A 1.458(8)
C2 C3 1.377(9)
C2 C7 1.385(9)
C3 C4 1.370(9)
C3 H3 0.9400
C4 C5 1.369(10)
C4 H4 0.9400
C5 C6 1.362(11)
C6 C7 1.368(10)
C6 H6 0.9400
C7 H7 0.9400
C8 H8A 0.9700
C8 H8B 0.9700
C8 H8C 0.9700
C2A C3A 1.356(9)
C2A C7A 1.373(10)
C3A C4A 1.372(10)
C3A H3A 0.9400
C4A C5A 1.371(9)
C4A H4A 0.9400
C5A C6A 1.364(9)
C6A C7A 1.396(9)
C6A H6A 0.9400
C7A H7A 0.9400
C8A H8A1 0.9700
C8A H8A2 0.9700
C8A H8A3 0.9700
C9 H9A 0.9800
C9 H9B 0.9800
C10 C15 1.394(9)
C10 C11 1.388(9)
C11 C12 1.394(9)
C11 H11 0.9400
C12 C13 1.357(11)
C12 H12 0.9400
C13 C14 1.390(11)
C13 H13 0.9400
C14 C15 1.375(9)
C14 H14 0.9400
C15 H15 0.9400
C16 C21 1.402(8)
C16 C17 1.394(8)
C17 C18 1.387(9)
C17 H17 0.9400
C18 C19 1.354(9)
C18 H18 0.9400
C19 C20 1.390(10)
C19 H19 0.9400
C20 C21 1.368(9)
C20 H20 0.9400
C21 H21 0.9400
C22 C23 1.368(9)
C22 C27 1.382(8)
C23 C24 1.400(9)
C23 H23 0.9400
C24 C25 1.362(10)
C24 H24 0.9400
C25 C26 1.383(11)
C25 H25 0.9400
C26 C27 1.391(9)
C26 H26 0.9400
C27 H27 0.9400
C28 C33 1.389(8)
C28 C29 1.387(8)
C29 C30 1.363(9)
C29 H29 0.9400
C30 C31 1.362(10)
C30 H30 0.9400
C31 C32 1.384(10)
C31 H31 0.9400
C32 C33 1.377(9)
C32 H32 0.9400
C33 H33 0.9400
